data_9008223
loop_
_publ_author_name
'Dowty, E.'
'Clark, J. R.'

_publ_section_title
;
 Crystal-structure refinements for orthorhombic boracite,
 Mg3B7O13Cl, and a trigonal, iron-rich analogue
;
_journal_name_full 'Zeitschrift fur Kristallographie'
_journal_page_first 64
_journal_page_last 99
_journal_volume 138
_journal_year 1973
_chemical_compound_source 'Bischofferode, Thuringen, Germany'
_chemical_formula_sum 'B7 Cl Fe2.4 Mg0.6 O13'
_chemical_name_mineral Congolite
_space_group_IT_number 161
_symmetry_space_group_name_Hall 'R 3 -2"c'
_symmetry_space_group_name_H-M 'R 3 c :H'
_cell_angle_alpha 90
_cell_angle_beta 90
_cell_angle_gamma 120
_cell_length_a 8.612
_cell_length_b 8.612
_cell_length_c 21.0650
_cell_formula_units_Z 6
_cell_volume 1353.007
_database_code_amcsd 0010745
_exptl_crystal_density_diffrn 3.444
_cod_original_sg_symbol_H-M 'R 3 c'
_cod_original_formula_sum '(Fe2.4 Mg.6) B7 O13 Cl'
_cod_database_code 9008223

loop_
_space_group_symop_operation_xyz
x,y,z
2/3+x,1/3+y,1/3+z
1/3+x,2/3+y,2/3+z
x,x-y,1/2+z
2/3+x,1/3+x-y,5/6+z
1/3+x,2/3+x-y,1/6+z
-y,-x,1/2+z
2/3-y,1/3-x,5/6+z
1/3-y,2/3-x,1/6+z
-x+y,y,1/2+z
2/3-x+y,1/3+y,5/6+z
1/3-x+y,2/3+y,1/6+z
-y,x-y,z
2/3-y,1/3+x-y,1/3+z
1/3-y,2/3+x-y,2/3+z
-x+y,-x,z
2/3-x+y,1/3-x,1/3+z
1/3-x+y,2/3-x,2/3+z

loop_
_atom_site_aniso_label
_atom_site_aniso_U_11
_atom_site_aniso_U_22
_atom_site_aniso_U_33
_atom_site_aniso_U_12
_atom_site_aniso_U_13
_atom_site_aniso_U_23
Fe 0.00958 0.01071 0.00854 0.00535 0.00080 0.00239
Mg 0.00958 0.01071 0.00854 0.00535 0.00080 0.00239
B11 0.00676 0.01606 0.00450 0.00902 -0.00239 -0.00318
B2 0.00310 0.01212 0.00450 0.00169 -0.00478 -0.00716
B3 0.00789 0.00789 0.02023 0.00395 0.00000 0.00000
O1 0.00648 0.00648 0.01349 0.00310 0.00000 0.00000
O21 0.00507 0.00676 0.00899 0.00254 -0.00159 -0.00159
O22 0.00676 0.00986 0.00674 0.00395 -0.00080 -0.00239
O23 0.00704 0.00845 0.00225 -0.00141 -0.00080 -0.00080
O24 0.01381 0.00338 0.00674 0.00310 0.00080 0.00239
Cl 0.01409 0.01409 0.01574 0.00704 0.00000 0.00000

loop_
_atom_site_label
_atom_site_fract_x
_atom_site_fract_y
_atom_site_fract_z
_atom_site_occupancy
_atom_site_U_iso_or_equiv
Fe 0.14800 0.29710 0.32700 0.80000 0.00937
Mg 0.14800 0.29710 0.32700 0.20000 0.00937
B11 0.16200 -0.16900 0.08280 1.00000 0.00747
B2 0.09900 -0.10500 -0.02860 1.00000 0.00988
B3 0.00000 0.00000 0.10200 1.00000 0.01216
O1 0.00000 0.00000 -0.01260 1.00000 0.00887
O21 -0.16000 -0.00100 0.10560 1.00000 0.00747
O22 0.28900 0.26100 -0.03530 1.00000 0.00811
O23 0.19900 -0.02200 -0.08690 1.00000 0.00849
O24 -0.30600 -0.22600 0.02040 1.00000 0.00836
Cl 0.00000 0.00000 0.26540 1.00000 0.01469

loop_
_cod_related_entry_id
_cod_related_entry_database
_cod_related_entry_code
1 AMCSD 0010745
